data_7222374
loop_
_publ_author_name
'Pramanik, Animesh'
'Bodhak, Chandan'
'Kundu, Ashis'

_publ_section_title
;
 ZrO2 nanoparticles as a reusable solid dual acid-base catalyst for facile
 one-pot synthesis of multi-functionalized spirooxindole derivatives under
 solvent free condition
;
_journal_name_full 'RSC Adv.'
_journal_paper_doi 10.1039/C5RA16259A
_journal_year 2015
_chemical_formula_sum 'C22 H18.5 N3 O3'
_chemical_formula_weight 372.90
_chemical_name_systematic
; 
 ? 
;
_space_group_IT_number 33
_symmetry_cell_setting orthorhombic
_symmetry_space_group_name_Hall 'P 2c -2n'
_symmetry_space_group_name_H-M 'P n a 21'
_atom_sites_solution_hydrogens geom
_atom_sites_solution_primary direct
_atom_sites_solution_secondary difmap
_audit_creation_method SHELXL-97
_audit_update_record
;
2015-07-01 deposited with the CCDC.
2015-09-30 downloaded from the CCDC.
;
_cell_angle_alpha 90.00
_cell_angle_beta 90.00
_cell_angle_gamma 90.00
_cell_formula_units_Z 8
_cell_length_a 24.313(12)
_cell_length_b 8.910(5)
_cell_length_c 17.683(9)
_cell_measurement_temperature 296(2)
_cell_volume 3831(3)
_computing_structure_refinement 'SHELXL-97 (Sheldrick, 2008)'
_computing_structure_solution 'SHELXS-97 (Sheldrick, 2008)'
_diffrn_ambient_temperature 296(2)
_diffrn_measured_fraction_theta_full 0.982
_diffrn_measured_fraction_theta_max 0.982
_diffrn_measurement_device_type 'Bruker APEX-II CCD'
_diffrn_measurement_method '\f and \w scans'
_diffrn_radiation_monochromator graphite
_diffrn_radiation_source 'fine-focus sealed tube'
_diffrn_radiation_type MoK\a
_diffrn_radiation_wavelength 0.71073
_diffrn_reflns_av_R_equivalents 0.0332
_diffrn_reflns_av_sigmaI/netI 0.0311
_diffrn_reflns_limit_h_max 28
_diffrn_reflns_limit_h_min -29
_diffrn_reflns_limit_k_max 10
_diffrn_reflns_limit_k_min -10
_diffrn_reflns_limit_l_max 21
_diffrn_reflns_limit_l_min -18
_diffrn_reflns_number 26140
_diffrn_reflns_theta_full 25.99
_diffrn_reflns_theta_max 25.99
_diffrn_reflns_theta_min 1.68
_exptl_absorpt_coefficient_mu 0.088
_exptl_crystal_colour yellow
_exptl_crystal_density_diffrn 1.293
_exptl_crystal_density_method 'not measured'
_exptl_crystal_description needle
_exptl_crystal_F_000 1564
_exptl_crystal_recrystallization_method 'Re-crystallisation from solvent: '
_exptl_crystal_size_max 0.02
_exptl_crystal_size_mid 0.01
_exptl_crystal_size_min 0.01
_refine_diff_density_max 0.119
_refine_diff_density_min -0.150
_refine_diff_density_rms 0.032
_refine_ls_abs_structure_details 'Flack H D (1983), Acta Cryst. A39, 876-881'
_refine_ls_abs_structure_Flack 0.1(8)
_refine_ls_extinction_method none
_refine_ls_goodness_of_fit_ref 0.820
_refine_ls_hydrogen_treatment mixed
_refine_ls_matrix_type full
_refine_ls_number_parameters 529
_refine_ls_number_reflns 6925
_refine_ls_number_restraints 7
_refine_ls_restrained_S_all 0.820
_refine_ls_R_factor_all 0.0446
_refine_ls_R_factor_gt 0.0348
_refine_ls_shift/su_max 0.000
_refine_ls_shift/su_mean 0.000
_refine_ls_structure_factor_coef Fsqd
_refine_ls_weighting_details 'calc w=1/[\s^2^(Fo^2^)+(0.0859P)^2^+0.1831P] where P=(Fo^2^+2Fc^2^)/3'
_refine_ls_weighting_scheme calc
_refine_ls_wR_factor_gt 0.0940
_refine_ls_wR_factor_ref 0.1031
_reflns_number_gt 5868
_reflns_number_total 6925
_reflns_threshold_expression >2sigma(I)
_cod_data_source_file c5ra16259a2.cif
_cod_data_source_block cb1
_cod_depositor_comments
;
The following automatic conversions were performed:

'_symmetry_cell_setting' value 'Orthorhombic' changed to
'orthorhombic' according to
/usr/data/users/saulius/crontab/automatic-downloads/rss-feeds/RSC/lib/dictionaries/cif_core.dic
dictionary named 'cif_core.dic' version 2.4.2 from 2011-04-26.

Automatic conversion script
Id: cif_fix_values 3271 2015-04-21 07:52:19Z andrius 
;
_cod_original_sg_symbol_H-M Pna2(1)
_cod_original_formula_sum 'C22 H18.50 N3 O3'
_cod_database_code 7222374

loop_
_symmetry_equiv_pos_as_xyz
'x, y, z'
'-x, -y, z+1/2'
'-x+1/2, y+1/2, z+1/2'
'x+1/2, -y+1/2, z'

loop_
_atom_site_label
_atom_site_type_symbol
_atom_site_fract_x
_atom_site_fract_y
_atom_site_fract_z
_atom_site_U_iso_or_equiv
_atom_site_adp_type
_atom_site_occupancy
_atom_site_symmetry_multiplicity
_atom_site_calc_flag
_atom_site_refinement_flags
O1 O 0.23845(5) 0.43511(18) 0.58891(8) 0.0514(4) Uani 1 1 d .
O2 O 0.38423(5) 0.44227(16) 0.45151(8) 0.0483(4) Uani 1 1 d .
O3 O 0.19752(5) 0.56618(18) 0.42044(11) 0.0636(4) Uani 1 1 d .
O4 O -0.01621(6) 0.97326(18) 0.02184(9) 0.0566(4) Uani 1 1 d .
O5 O 0.13700(5) 0.94958(14) 0.15549(8) 0.0426(3) Uani 1 1 d .
O6 O -0.04898(6) 0.81897(19) 0.19029(10) 0.0617(4) Uani 1 1 d .
N1 N 0.18433(6) 0.27849(18) 0.51808(10) 0.0402(4) Uani 1 1 d .
C100 C 0.27074(7) 0.3376(2) 0.46519(11) 0.0363(4) Uani 1 1 d .
N3 N 0.42048(7) 0.2394(2) 0.50340(11) 0.0518(5) Uani 1 1 d D
H@4 H 0.4210(11) 0.1545(19) 0.5267(16) 0.078 Uiso 1 1 d D
H@3 H 0.4495(7) 0.292(3) 0.5034(16) 0.078 Uiso 1 1 d D
N4 N 0.31547(8) -0.0155(3) 0.54202(17) 0.0815(8) Uani 1 1 d .
N5 N 0.17148(6) 1.1546(2) 0.10275(11) 0.0467(4) Uani 1 1 d D
H@1 H 0.1712(10) 1.2414(17) 0.0828(15) 0.070 Uiso 1 1 d D
H@2 H 0.2015(7) 1.105(2) 0.1016(16) 0.070 Uiso 1 1 d D
N6 N 0.05994(8) 1.3909(3) 0.05208(16) 0.0757(7) Uani 1 1 d .
C1 C 0.05364(10) 0.4353(3) 0.51330(19) 0.0718(8) Uani 1 1 d .
H200 H 0.0240 0.4897 0.4945 0.086 Uiso 1 1 calc R
C2 C 0.09096(8) 0.3666(2) 0.53704(14) 0.0522(5) Uani 1 1 d .
C3 C 0.13644(7) 0.2784(3) 0.56767(13) 0.0502(5) Uani 1 1 d .
H3A H 0.1468 0.3190 0.6165 0.060 Uiso 1 1 calc R
H3B H 0.1243 0.1759 0.5753 0.060 Uiso 1 1 calc R
C4 C 0.23027(7) 0.3612(2) 0.53247(11) 0.0383(4) Uani 1 1 d .
C5 C 0.28860(7) 0.4861(2) 0.43229(12) 0.0398(4) Uani 1 1 d .
C6 C 0.24554(8) 0.5935(2) 0.40856(12) 0.0458(5) Uani 1 1 d .
C7 C 0.26400(9) 0.7380(3) 0.37289(17) 0.0601(6) Uani 1 1 d .
H7A H 0.2683 0.8130 0.4122 0.072 Uiso 1 1 calc R
H7B H 0.2355 0.7728 0.3387 0.072 Uiso 1 1 calc R
C8 C 0.31803(9) 0.7247(3) 0.32910(16) 0.0577(6) Uani 1 1 d .
C9 C 0.31138(13) 0.6222(3) 0.26138(16) 0.0747(8) Uani 1 1 d .
H9A H 0.2863 0.6669 0.2260 0.112 Uiso 1 1 calc R
H9B H 0.2971 0.5271 0.2777 0.112 Uiso 1 1 calc R
H9C H 0.3465 0.6077 0.2376 0.112 Uiso 1 1 calc R
C10 C 0.23582(7) 0.2478(2) 0.41100(11) 0.0379(4) Uani 1 1 d .
C11 C 0.24699(8) 0.1979(2) 0.33920(12) 0.0483(5) Uani 1 1 d .
H11 H 0.2804 0.2194 0.3161 0.058 Uiso 1 1 calc R
C12 C 0.20687(9) 0.1141(3) 0.30167(14) 0.0572(6) Uani 1 1 d .
H12 H 0.2133 0.0796 0.2528 0.069 Uiso 1 1 calc R
C13 C 0.15797(9) 0.0825(3) 0.33683(15) 0.0583(6) Uani 1 1 d .
H13 H 0.1320 0.0253 0.3112 0.070 Uiso 1 1 calc R
C14 C 0.14581(8) 0.1325(2) 0.40883(14) 0.0508(5) Uani 1 1 d .
H14 H 0.1122 0.1115 0.4316 0.061 Uiso 1 1 calc R
C15 C 0.18571(7) 0.2149(2) 0.44538(12) 0.0400(4) Uani 1 1 d .
C16 C 0.32179(7) 0.2522(2) 0.49028(12) 0.0397(4) Uani 1 1 d .
C17 C 0.37361(7) 0.3067(2) 0.48332(11) 0.0397(4) Uani 1 1 d .
C18 C 0.34115(7) 0.5262(2) 0.42417(11) 0.0425(4) Uani 1 1 d .
C19 C 0.36095(9) 0.6621(3) 0.38432(15) 0.0557(6) Uani 1 1 d .
H19A H 0.3942 0.6377 0.3567 0.067 Uiso 1 1 calc R
H19B H 0.3700 0.7386 0.4213 0.067 Uiso 1 1 calc R
C20 C 0.33684(12) 0.8782(3) 0.3018(2) 0.0831(9) Uani 1 1 d .
H20A H 0.3711 0.8684 0.2753 0.125 Uiso 1 1 calc R
H20B H 0.3417 0.9436 0.3445 0.125 Uiso 1 1 calc R
H20C H 0.3096 0.9197 0.2685 0.125 Uiso 1 1 calc R
C21 C 0.31673(8) 0.1054(3) 0.51923(14) 0.0521(5) Uani 1 1 d .
C22 C -0.20127(12) 1.1057(5) 0.0994(3) 0.1112(13) Uani 1 1 d .
H22 H -0.2354 1.0788 0.1188 0.133 Uiso 1 1 calc R
C23 C -0.15842(10) 1.1396(3) 0.0751(2) 0.0799(9) Uani 1 1 d .
C24 C -0.10496(10) 1.1854(3) 0.04782(19) 0.0680(7) Uani 1 1 d .
N100 N -0.06046(6) 1.1429(2) 0.09909(12) 0.0521(5) Uani 1 1 d .
C26 C -0.01977(7) 1.0442(2) 0.08031(12) 0.0433(5) Uani 1 1 d .
C27 C 0.02316(7) 1.0490(2) 0.14542(11) 0.0382(4) Uani 1 1 d .
C28 C 0.04174(7) 0.8961(2) 0.17149(11) 0.0389(4) Uani 1 1 d .
C29 C 0.09435(7) 0.8586(2) 0.17811(10) 0.0384(4) Uani 1 1 d .
C30 C 0.11577(8) 0.7159(2) 0.21011(14) 0.0496(5) Uani 1 1 d .
H30A H 0.1487 0.7370 0.2393 0.060 Uiso 1 1 calc R
H30B H 0.1260 0.6496 0.1689 0.060 Uiso 1 1 calc R
C31 C 0.07420(9) 0.6356(2) 0.26072(14) 0.0536(6) Uani 1 1 d .
C32 C 0.09480(13) 0.4755(3) 0.2754(2) 0.0805(9) Uani 1 1 d .
H32A H 0.0990 0.4238 0.2281 0.121 Uiso 1 1 calc R
H32B H 0.0687 0.4230 0.3063 0.121 Uiso 1 1 calc R
H32C H 0.1296 0.4794 0.3009 0.121 Uiso 1 1 calc R
C33 C 0.07298(7) 1.1356(2) 0.11610(11) 0.0382(4) Uani 1 1 d .
C34 C 0.12527(7) 1.0856(2) 0.12334(11) 0.0377(4) Uani 1 1 d .
C35 C -0.00063(8) 0.7864(2) 0.19435(12) 0.0466(5) Uani 1 1 d .
C36 C 0.01905(10) 0.6326(3) 0.21798(16) 0.0607(6) Uani 1 1 d .
H36A H 0.0230 0.5704 0.1733 0.073 Uiso 1 1 calc R
H36B H -0.0086 0.5868 0.2501 0.073 Uiso 1 1 calc R
C37 C 0.06813(12) 0.7160(3) 0.33608(15) 0.0724(7) Uani 1 1 d .
H37A H 0.1032 0.7199 0.3610 0.109 Uiso 1 1 calc R
H37B H 0.0424 0.6627 0.3673 0.109 Uiso 1 1 calc R
H37C H 0.0550 0.8162 0.3276 0.109 Uiso 1 1 calc R
C38 C 0.06519(7) 1.2759(2) 0.08143(14) 0.0485(5) Uani 1 1 d .
C39 C -0.00764(7) 1.1354(2) 0.20527(12) 0.0419(5) Uani 1 1 d .
C40 C 0.00538(9) 1.1609(3) 0.27961(13) 0.0515(5) Uani 1 1 d .
H40 H 0.0376 1.1227 0.3003 0.062 Uiso 1 1 calc R
C41 C -0.03042(11) 1.2444(3) 0.32285(16) 0.0694(7) Uani 1 1 d .
H41 H -0.0223 1.2621 0.3735 0.083 Uiso 1 1 calc R
C42 C -0.07737(11) 1.3013(3) 0.29287(18) 0.0749(8) Uani 1 1 d .
H42 H -0.1008 1.3573 0.3233 0.090 Uiso 1 1 calc R
C43 C -0.09112(10) 1.2774(3) 0.21711(18) 0.0665(7) Uani 1 1 d .
H43 H -0.1230 1.3176 0.1963 0.080 Uiso 1 1 calc R
C44 C -0.05549(8) 1.1920(2) 0.17450(14) 0.0490(5) Uani 1 1 d .
H100 H -0.1067(11) 1.298(4) 0.0421(17) 0.082(8) Uiso 1 1 d .
H101 H -0.0957(12) 1.141(3) -0.0065(17) 0.077(8) Uiso 1 1 d .

loop_
_atom_site_aniso_label
_atom_site_aniso_U_11
_atom_site_aniso_U_22
_atom_site_aniso_U_33
_atom_site_aniso_U_23
_atom_site_aniso_U_13
_atom_site_aniso_U_12
O1 0.0436(7) 0.0640(9) 0.0465(8) -0.0105(7) 0.0052(6) -0.0103(7)
O2 0.0290(6) 0.0554(8) 0.0606(9) 0.0015(7) 0.0003(6) -0.0066(6)
O3 0.0364(8) 0.0572(9) 0.0970(13) 0.0176(9) 0.0017(8) 0.0003(6)
O4 0.0551(9) 0.0632(10) 0.0515(9) -0.0092(8) -0.0092(7) -0.0031(7)
O5 0.0329(6) 0.0417(7) 0.0532(8) 0.0025(6) 0.0015(6) 0.0024(5)
O6 0.0395(8) 0.0631(10) 0.0824(12) 0.0028(9) -0.0013(7) -0.0111(7)
N1 0.0285(7) 0.0437(9) 0.0484(10) 0.0012(8) 0.0033(6) -0.0046(6)
C100 0.0296(8) 0.0402(10) 0.0390(10) 0.0011(8) -0.0007(7) -0.0019(7)
N3 0.0309(8) 0.0702(13) 0.0544(12) 0.0013(9) -0.0023(8) 0.0016(8)
N4 0.0452(11) 0.0687(15) 0.131(2) 0.0409(15) -0.0003(12) 0.0029(9)
N5 0.0309(8) 0.0508(10) 0.0584(11) 0.0061(9) 0.0060(8) 0.0024(7)
N6 0.0440(10) 0.0633(13) 0.120(2) 0.0374(14) 0.0059(11) 0.0092(9)
C1 0.0464(13) 0.0631(15) 0.106(2) 0.0061(15) 0.0084(13) 0.0068(11)
C2 0.0366(10) 0.0469(12) 0.0731(15) -0.0017(11) 0.0137(10) -0.0044(9)
C3 0.0357(10) 0.0577(12) 0.0572(13) 0.0062(10) 0.0087(9) -0.0049(9)
C4 0.0308(9) 0.0427(10) 0.0416(11) 0.0007(9) -0.0015(8) -0.0020(7)
C5 0.0357(9) 0.0416(10) 0.0422(10) -0.0007(9) 0.0019(8) -0.0052(7)
C6 0.0381(10) 0.0444(11) 0.0549(13) 0.0018(10) 0.0018(9) -0.0011(8)
C7 0.0519(13) 0.0459(12) 0.0825(17) 0.0106(12) 0.0071(11) 0.0007(10)
C8 0.0559(12) 0.0434(12) 0.0738(16) 0.0135(11) 0.0088(11) -0.0076(9)
C9 0.093(2) 0.0741(17) 0.0573(16) 0.0109(14) 0.0088(13) -0.0120(15)
C10 0.0337(9) 0.0373(9) 0.0426(11) 0.0023(8) -0.0063(8) 0.0014(7)
C11 0.0430(10) 0.0536(12) 0.0484(12) -0.0021(10) -0.0026(9) 0.0041(9)
C12 0.0570(13) 0.0620(14) 0.0528(13) -0.0174(11) -0.0133(10) 0.0054(11)
C13 0.0479(12) 0.0580(13) 0.0690(15) -0.0145(12) -0.0199(11) -0.0026(10)
C14 0.0350(10) 0.0473(11) 0.0702(15) -0.0021(11) -0.0059(9) -0.0069(8)
C15 0.0356(9) 0.0362(10) 0.0481(12) 0.0038(9) -0.0047(8) 0.0005(7)
C16 0.0314(9) 0.0471(11) 0.0406(11) -0.0005(8) -0.0015(8) -0.0011(8)
C17 0.0339(9) 0.0520(12) 0.0334(10) -0.0033(9) 0.0010(8) -0.0013(8)
C18 0.0377(9) 0.0456(11) 0.0443(11) -0.0048(9) 0.0017(9) -0.0076(8)
C19 0.0440(11) 0.0541(13) 0.0688(15) 0.0021(11) 0.0086(10) -0.0120(9)
C20 0.0777(18) 0.0540(15) 0.118(2) 0.0221(16) 0.0291(17) -0.0042(13)
C21 0.0293(9) 0.0591(14) 0.0678(15) 0.0125(12) -0.0015(9) 0.0010(9)
C22 0.0430(15) 0.127(3) 0.163(4) 0.018(3) -0.0195(18) -0.0111(17)
C23 0.0503(15) 0.0672(15) 0.122(3) 0.0139(16) -0.0316(15) 0.0044(12)
C24 0.0514(13) 0.0575(16) 0.095(2) 0.0143(15) -0.0241(13) 0.0008(11)
N100 0.0353(8) 0.0507(10) 0.0701(13) -0.0012(9) -0.0102(8) 0.0026(7)
C26 0.0353(9) 0.0436(10) 0.0511(13) 0.0001(10) -0.0028(9) -0.0055(8)
C27 0.0284(8) 0.0425(10) 0.0438(11) -0.0045(9) 0.0016(8) -0.0011(7)
C28 0.0392(9) 0.0378(10) 0.0398(10) -0.0063(8) 0.0001(8) -0.0036(7)
C29 0.0380(9) 0.0406(10) 0.0368(10) -0.0066(8) -0.0011(8) -0.0029(7)
C30 0.0491(11) 0.0440(12) 0.0558(13) 0.0006(10) -0.0078(10) 0.0013(9)
C31 0.0614(13) 0.0406(11) 0.0588(14) 0.0072(10) -0.0144(11) -0.0102(10)
C32 0.0876(19) 0.0511(14) 0.103(2) 0.0160(15) -0.0288(17) -0.0103(13)
C33 0.0328(9) 0.0392(10) 0.0426(11) -0.0013(8) 0.0012(8) 0.0003(7)
C34 0.0344(9) 0.0416(10) 0.0370(10) -0.0045(8) 0.0032(7) -0.0002(8)
C35 0.0427(11) 0.0488(12) 0.0483(12) -0.0053(10) -0.0031(9) -0.0104(9)
C36 0.0574(13) 0.0490(13) 0.0758(17) 0.0062(12) -0.0142(12) -0.0140(10)
C37 0.0867(18) 0.0753(18) 0.0550(16) 0.0102(13) -0.0016(13) -0.0121(14)
C38 0.0302(9) 0.0510(13) 0.0642(14) 0.0007(11) 0.0054(9) 0.0019(8)
C39 0.0335(9) 0.0388(10) 0.0536(13) -0.0039(9) 0.0088(8) -0.0048(7)
C40 0.0498(11) 0.0546(13) 0.0499(13) -0.0072(10) 0.0075(10) -0.0012(9)
C41 0.0748(16) 0.0700(16) 0.0633(16) -0.0140(13) 0.0257(14) -0.0010(13)
C42 0.0745(17) 0.0584(15) 0.092(2) -0.0114(15) 0.0377(15) 0.0103(13)
C43 0.0442(12) 0.0544(14) 0.101(2) -0.0012(14) 0.0148(13) 0.0117(10)
C44 0.0349(10) 0.0406(11) 0.0716(15) -0.0032(10) 0.0060(9) -0.0011(8)

loop_
_atom_type_symbol
_atom_type_description
_atom_type_scat_dispersion_real
_atom_type_scat_dispersion_imag
_atom_type_scat_source
C C 0.0033 0.0016 'International Tables Vol C Tables 4.2.6.8 and 6.1.1.4'
H H 0.0000 0.0000 'International Tables Vol C Tables 4.2.6.8 and 6.1.1.4'
N N 0.0061 0.0033 'International Tables Vol C Tables 4.2.6.8 and 6.1.1.4'
O O 0.0106 0.0060 'International Tables Vol C Tables 4.2.6.8 and 6.1.1.4'

loop_
_geom_angle_atom_site_label_1
_geom_angle_atom_site_label_2
_geom_angle_atom_site_label_3
_geom_angle
C17 O2 C18 119.00(14)
C34 O5 C29 119.04(14)
C4 N1 C15 111.68(15)
C4 N1 C3 122.87(17)
C15 N1 C3 124.70(16)
C5 C100 C10 112.45(16)
C5 C100 C16 108.44(15)
C10 C100 C16 112.23(15)
C5 C100 C4 110.95(15)
C10 C100 C4 101.61(14)
C16 C100 C4 111.09(16)
C17 N3 H@4 122.3(18)
C17 N3 H@3 117.3(19)
H@4 N3 H@3 118(2)
C34 N5 H@1 121.7(17)
C34 N5 H@2 119.3(17)
H@1 N5 H@2 118(2)
C2 C1 H200 180.0
C1 C2 C3 178.5(2)
N1 C3 C2 112.43(19)
N1 C3 H3A 109.1
C2 C3 H3A 109.1
N1 C3 H3B 109.1
C2 C3 H3B 109.1
H3A C3 H3B 107.9
O1 C4 N1 125.61(17)
O1 C4 C100 126.77(16)
N1 C4 C100 107.58(16)
C18 C5 C6 118.30(18)
C18 C5 C100 123.47(18)
C6 C5 C100 118.23(15)
O3 C6 C5 120.20(19)
O3 C6 C7 122.23(19)
C5 C6 C7 117.52(17)
C6 C7 C8 113.78(19)
C6 C7 H7A 108.8
C8 C7 H7A 108.8
C6 C7 H7B 108.8
C8 C7 H7B 108.8
H7A C7 H7B 107.7
C9 C8 C20 108.9(2)
C9 C8 C7 110.8(2)
C20 C8 C7 110.4(2)
C9 C8 C19 110.9(2)
C20 C8 C19 108.9(2)
C7 C8 C19 106.9(2)
C8 C9 H9A 109.5
C8 C9 H9B 109.5
H9A C9 H9B 109.5
C8 C9 H9C 109.5
H9A C9 H9C 109.5
H9B C9 H9C 109.5
C11 C10 C15 120.58(18)
C11 C10 C100 130.36(18)
C15 C10 C100 109.04(17)
C10 C11 C12 118.3(2)
C10 C11 H11 120.8
C12 C11 H11 120.8
C13 C12 C11 120.0(2)
C13 C12 H12 120.0
C11 C12 H12 120.0
C12 C13 C14 122.5(2)
C12 C13 H13 118.7
C14 C13 H13 118.7
C15 C14 C13 117.0(2)
C15 C14 H14 121.5
C13 C14 H14 121.5
C14 C15 C10 121.6(2)
C14 C15 N1 128.84(18)
C10 C15 N1 109.60(16)
C17 C16 C21 116.51(18)
C17 C16 C100 123.51(18)
C21 C16 C100 119.91(16)
N3 C17 C16 127.4(2)
N3 C17 O2 110.32(16)
C16 C17 O2 122.23(17)
C5 C18 O2 123.11(19)
C5 C18 C19 125.52(19)
O2 C18 C19 111.36(16)
C18 C19 C8 112.27(17)
C18 C19 H19A 109.1
C8 C19 H19A 109.1
C18 C19 H19B 109.1
C8 C19 H19B 109.1
H19A C19 H19B 107.9
C8 C20 H20A 109.5
C8 C20 H20B 109.5
H20A C20 H20B 109.5
C8 C20 H20C 109.5
H20A C20 H20C 109.5
H20B C20 H20C 109.5
N4 C21 C16 176.4(2)
C23 C22 H22 180.0
C22 C23 C24 177.5(4)
C23 C24 N100 112.7(2)
C23 C24 H100 106.0(16)
N100 C24 H100 110.6(17)
C23 C24 H101 112.9(16)
N100 C24 H101 107.9(16)
H100 C24 H101 107(2)
C26 N100 C44 111.60(17)
C26 N100 C24 123.5(2)
C44 N100 C24 124.8(2)
O4 C26 N100 126.44(19)
O4 C26 C27 126.64(18)
N100 C26 C27 106.78(18)
C28 C27 C39 113.30(17)
C28 C27 C33 108.84(14)
C39 C27 C33 111.97(15)
C28 C27 C26 113.75(16)
C39 C27 C26 101.57(15)
C33 C27 C26 107.16(16)
C29 C28 C35 118.79(18)
C29 C28 C27 122.91(16)
C35 C28 C27 118.22(16)
C28 C29 O5 123.53(18)
C28 C29 C30 125.93(18)
O5 C29 C30 110.54(15)
C29 C30 C31 113.07(17)
C29 C30 H30A 109.0
C31 C30 H30A 109.0
C29 C30 H30B 109.0
C31 C30 H30B 109.0
H30A C30 H30B 107.8
C37 C31 C30 110.91(19)
C37 C31 C32 108.8(2)
C30 C31 C32 108.6(2)
C37 C31 C36 110.7(2)
C30 C31 C36 107.27(19)
C32 C31 C36 110.57(19)
C31 C32 H32A 109.5
C31 C32 H32B 109.5
H32A C32 H32B 109.5
C31 C32 H32C 109.5
H32A C32 H32C 109.5
H32B C32 H32C 109.5
C34 C33 C38 117.45(17)
C34 C33 C27 123.13(17)
C38 C33 C27 119.40(16)
N5 C34 C33 127.93(18)
N5 C34 O5 110.27(15)
C33 C34 O5 121.79(16)
O6 C35 C28 120.1(2)
O6 C35 C36 122.69(19)
C28 C35 C36 117.09(18)
C35 C36 C31 113.32(18)
C35 C36 H36A 108.9
C31 C36 H36A 108.9
C35 C36 H36B 108.9
C31 C36 H36B 108.9
H36A C36 H36B 107.7
C31 C37 H37A 109.5
C31 C37 H37B 109.5
H37A C37 H37B 109.5
C31 C37 H37C 109.5
H37A C37 H37C 109.5
H37B C37 H37C 109.5
N6 C38 C33 178.4(2)
C40 C39 C44 120.82(19)
C40 C39 C27 130.01(18)
C44 C39 C27 109.17(19)
C39 C40 C41 118.4(2)
C39 C40 H40 120.8
C41 C40 H40 120.8
C42 C41 C40 121.1(3)
C42 C41 H41 119.4
C40 C41 H41 119.4
C41 C42 C43 121.3(2)
C41 C42 H42 119.4
C43 C42 H42 119.4
C44 C43 C42 117.3(2)
C44 C43 H43 121.4
C42 C43 H43 121.4
C43 C44 C39 121.1(2)
C43 C44 N100 129.4(2)
C39 C44 N100 109.42(18)

loop_
_geom_bond_atom_site_label_1
_geom_bond_atom_site_label_2
_geom_bond_distance
O1 C4 1.212(2)
O2 C17 1.357(3)
O2 C18 1.375(2)
O3 C6 1.211(2)
O4 C26 1.215(3)
O5 C34 1.369(2)
O5 C29 1.376(2)
O6 C35 1.213(2)
N1 C4 1.362(2)
N1 C15 1.405(3)
N1 C3 1.458(3)
C100 C5 1.509(3)
C100 C10 1.510(3)
C100 C16 1.522(3)
C100 C4 1.558(3)
N3 C17 1.336(3)
N3 H@4 0.862(10)
N3 H@3 0.849(10)
N4 C21 1.150(3)
N5 C34 1.332(2)
N5 H@1 0.849(10)
N5 H@2 0.853(10)
N6 C38 1.155(3)
C1 C2 1.172(3)
C1 H200 0.9300
C2 C3 1.460(3)
C3 H3A 0.9700
C3 H3B 0.9700
C5 C18 1.334(3)
C5 C6 1.479(3)
C6 C7 1.502(3)
C7 C8 1.530(3)
C7 H7A 0.9700
C7 H7B 0.9700
C8 C9 1.515(4)
C8 C20 1.521(3)
C8 C19 1.534(4)
C9 H9A 0.9600
C9 H9B 0.9600
C9 H9C 0.9600
C10 C11 1.372(3)
C10 C15 1.393(3)
C11 C12 1.396(3)
C11 H11 0.9300
C12 C13 1.371(3)
C12 H12 0.9300
C13 C14 1.381(3)
C13 H13 0.9300
C14 C15 1.378(3)
C14 H14 0.9300
C16 C17 1.356(3)
C16 C21 1.410(3)
C18 C19 1.482(3)
C19 H19A 0.9700
C19 H19B 0.9700
C20 H20A 0.9600
C20 H20B 0.9600
C20 H20C 0.9600
C22 C23 1.167(4)
C22 H22 0.9300
C23 C24 1.445(4)
C24 N100 1.462(3)
C24 H100 1.01(3)
C24 H101 1.06(3)
N100 C26 1.365(3)
N100 C44 1.409(3)
C26 C27 1.555(3)
C27 C28 1.507(3)
C27 C39 1.508(3)
C27 C33 1.527(3)
C28 C29 1.327(3)
C28 C35 1.476(3)
C29 C30 1.486(3)
C30 C31 1.528(3)
C30 H30A 0.9700
C30 H30B 0.9700
C31 C37 1.520(4)
C31 C32 1.534(3)
C31 C36 1.539(3)
C32 H32A 0.9600
C32 H32B 0.9600
C32 H32C 0.9600
C33 C34 1.353(3)
C33 C38 1.405(3)
C35 C36 1.511(3)
C36 H36A 0.9700
C36 H36B 0.9700
C37 H37A 0.9600
C37 H37B 0.9600
C37 H37C 0.9600
C39 C40 1.371(3)
C39 C44 1.380(3)
C40 C41 1.377(3)
C40 H40 0.9300
C41 C42 1.357(4)
C41 H41 0.9300
C42 C43 1.397(4)
C42 H42 0.9300
C43 C44 1.378(3)
C43 H43 0.9300
